data_7033809
loop_
_publ_author_name
'Guo, Bing'
'Zhang, Xiao'
'Wang, Yan-Ning'
'Huang, Jing-Jing'
'Yu, Jie-Hui'
'Xu, Ji-Qing'

_publ_section_title
;
 New 1-D and 3-D thiocyanatocadmates modified by various amine molecules
 and Cl(-)/CH3COO(-) ions: synthesis, structural characterization, thermal
 behavior and photoluminescence properties.
;
_journal_issue 11
_journal_name_full 'Dalton transactions (Cambridge, England : 2003)'
_journal_page_first 5095
_journal_page_last 5105
_journal_paper_doi 10.1039/c4dt03799e
_journal_volume 44
_journal_year 2015
_chemical_formula_sum 'C24 H46 Cd2 N6 O4 S4'
_chemical_formula_weight 835.71
_chemical_name_systematic
; 
 ? 
;
_space_group_IT_number 33
_symmetry_cell_setting orthorhombic
_symmetry_space_group_name_Hall 'P 2c -2n'
_symmetry_space_group_name_H-M 'P n a 21'
_atom_sites_solution_hydrogens geom
_atom_sites_solution_primary direct
_atom_sites_solution_secondary difmap
_audit_creation_method SHELXL-97
_audit_update_record
;
2015-01-19 deposited with the CCDC.
2015-01-26 downloaded from the CCDC.
;
_cell_angle_alpha 90.00
_cell_angle_beta 90.00
_cell_angle_gamma 90.00
_cell_formula_units_Z 4
_cell_length_a 17.0284(14)
_cell_length_b 13.2610(8)
_cell_length_c 17.1968(9)
_cell_measurement_temperature 293(2)
_cell_measurement_theta_max 25.0201
_cell_measurement_theta_min 2.8426
_cell_volume 3883.3(4)
_computing_cell_refinement 'Bruker SMAR'
_computing_data_collection 'Bruker SMAR'
_computing_data_reduction 'Bruker SMAR'
_computing_publication_material 'Bruker SHELXTL'
_computing_structure_refinement 'SHELXL-97 (Sheldrick, 1997)'
_computing_structure_solution 'SHELXS-97 (Sheldrick, 1990)'
_diffrn_ambient_temperature 293(2)
_diffrn_detector_area_resol_mean 9.00cm
_diffrn_measured_fraction_theta_full 0.998
_diffrn_measured_fraction_theta_max 0.998
_diffrn_measurement_device_type 'CCD area detector'
_diffrn_measurement_method 'phi and omega scans'
_diffrn_radiation_monochromator graphite
_diffrn_radiation_source 'fine-focus sealed tube'
_diffrn_radiation_type MoK\a
_diffrn_radiation_wavelength 0.71073
_diffrn_reflns_av_R_equivalents 0.0380
_diffrn_reflns_av_unetI/netI 0.0255
_diffrn_reflns_limit_h_max 9
_diffrn_reflns_limit_h_min -20
_diffrn_reflns_limit_k_max 15
_diffrn_reflns_limit_k_min -15
_diffrn_reflns_limit_l_max 20
_diffrn_reflns_limit_l_min -20
_diffrn_reflns_number 21075
_diffrn_reflns_theta_full 25.06
_diffrn_reflns_theta_max 25.06
_diffrn_reflns_theta_min 1.94
_diffrn_standards_decay_% none
_diffrn_standards_interval_count none
_diffrn_standards_interval_time none
_diffrn_standards_number none
_exptl_absorpt_coefficient_mu 1.343
_exptl_absorpt_correction_T_max 0.8447
_exptl_absorpt_correction_T_min 0.8038
_exptl_absorpt_correction_type empirical
_exptl_absorpt_process_details SADABS
_exptl_crystal_colour yellow
_exptl_crystal_density_diffrn 1.429
_exptl_crystal_density_method 'not measured'
_exptl_crystal_description block
_exptl_crystal_F_000 1696
_exptl_crystal_size_max 0.17
_exptl_crystal_size_mid 0.17
_exptl_crystal_size_min 0.13
_refine_diff_density_max 0.454
_refine_diff_density_min -0.319
_refine_diff_density_rms 0.060
_refine_ls_abs_structure_details 'Flack H D (1983), Acta Cryst. A39, 876-881'
_refine_ls_abs_structure_Flack 0.02(4)
_refine_ls_extinction_coef 0.00494(13)
_refine_ls_extinction_expression Fc^*^=kFc[1+0.001xFc^2^\l^3^/sin(2\q)]^-1/4^
_refine_ls_extinction_method SHELXL
_refine_ls_goodness_of_fit_ref 1.091
_refine_ls_hydrogen_treatment constr
_refine_ls_matrix_type full
_refine_ls_number_parameters 368
_refine_ls_number_reflns 6866
_refine_ls_number_restraints 31
_refine_ls_restrained_S_all 1.095
_refine_ls_R_factor_all 0.0399
_refine_ls_R_factor_gt 0.0324
_refine_ls_shift/su_max 0.001
_refine_ls_shift/su_mean 0.000
_refine_ls_structure_factor_coef Fsqd
_refine_ls_weighting_details 'calc w=1/[\s^2^(Fo^2^)+(0.0236P)^2^+5.1608P] where P=(Fo^2^+2Fc^2^)/3'
_refine_ls_weighting_scheme calc
_refine_ls_wR_factor_gt 0.0740
_refine_ls_wR_factor_ref 0.0805
_reflns_number_gt 6102
_reflns_number_total 6866
_reflns_threshold_expression >2sigma(I)
_cod_data_source_file c4dt03799e2.cif
_cod_data_source_block 5
_cod_depositor_comments 'Adding full bibliography for 7033806--7033810.cif.'
_cod_original_sg_symbol_H-M Pna2(1)
_cod_database_code 7033809

loop_
_symmetry_equiv_pos_as_xyz
'x, y, z'
'-x, -y, z+1/2'
'-x+1/2, y+1/2, z+1/2'
'x+1/2, -y+1/2, z'

loop_
_atom_site_label
_atom_site_type_symbol
_atom_site_fract_x
_atom_site_fract_y
_atom_site_fract_z
_atom_site_U_iso_or_equiv
_atom_site_adp_type
_atom_site_occupancy
_atom_site_symmetry_multiplicity
_atom_site_calc_flag
_atom_site_refinement_flags
Cd1 Cd -0.78165(3) 0.06321(3) -0.56197(3) 0.05514(13) Uani 1 1 d .
Cd2 Cd -0.72180(2) -0.07512(3) -0.24555(3) 0.05022(12) Uani 1 1 d .
O1 O -0.6399(2) 0.0662(2) -0.2060(3) 0.0589(11) Uani 1 1 d .
O2 O -0.5923(3) -0.0860(3) -0.2011(3) 0.0617(11) Uani 1 1 d .
O3 O -0.9114(3) 0.0597(3) -0.6101(4) 0.0729(14) Uani 1 1 d .
O4 O -0.8558(3) -0.0868(3) -0.5963(3) 0.0630(11) Uani 1 1 d .
N1 N -0.7712(4) 0.2310(4) -0.5601(4) 0.086(2) Uani 1 1 d .
N2 N -0.6723(4) -0.0684(5) -0.3693(5) 0.0764(19) Uani 1 1 d .
N3 N -0.7511(4) 0.2604(3) -0.7520(4) 0.0702(14) Uani 1 1 d .
N4 N -0.8298(4) 0.0566(5) -0.4377(4) 0.0727(18) Uani 1 1 d .
N5 N -0.9848(2) 0.2362(4) -0.6613(3) 0.0604(11) Uani 1 1 d D
H5A H -0.9514 0.1871 -0.6465 0.091 Uiso 1 1 calc R
H5B H -0.9568 0.2934 -0.6663 0.091 Uiso 1 1 calc R
N6 N -0.7958(3) -0.2752(3) -0.6169(3) 0.0663(12) Uani 1 1 d .
H6A H -0.8272 -0.2206 -0.6158 0.099 Uiso 1 1 calc R
H6B H -0.8222 -0.3244 -0.6417 0.099 Uiso 1 1 calc R
C1 C -0.7526(4) 0.3115(4) -0.5746(4) 0.0588(16) Uani 1 1 d .
C2 C -0.6645(3) -0.0513(5) -0.4344(4) 0.0524(14) Uani 1 1 d .
C3 C -0.7384(3) 0.1782(4) -0.7354(4) 0.0498(13) Uani 1 1 d .
C4 C -0.8371(3) 0.0411(5) -0.3741(5) 0.0561(16) Uani 1 1 d .
C5 C -0.9144(4) -0.0349(5) -0.6148(4) 0.0643(16) Uani 1 1 d .
C6 C -0.9866(5) -0.0880(8) -0.6450(7) 0.133(5) Uani 1 1 d .
H6C H -1.0063 -0.0528 -0.6897 0.200 Uiso 1 1 calc R
H6D H -1.0262 -0.0891 -0.6053 0.200 Uiso 1 1 calc R
H6E H -0.9733 -0.1559 -0.6593 0.200 Uiso 1 1 calc R
C7 C -0.5843(3) 0.0083(4) -0.1950(4) 0.0525(14) Uani 1 1 d .
C8 C -0.5043(4) 0.0499(6) -0.1742(6) 0.087(2) Uani 1 1 d .
H8A H -0.4646 0.0141 -0.2026 0.131 Uiso 1 1 calc R
H8B H -0.4954 0.0419 -0.1195 0.131 Uiso 1 1 calc R
H8C H -0.5022 0.1202 -0.1875 0.131 Uiso 1 1 calc R
C9 C -1.0313(11) 0.2532(16) -0.3747(7) 0.287(10) Uani 1 1 d DU
H9A H -0.9904 0.3018 -0.3662 0.344 Uiso 1 1 calc R
H9B H -1.0115 0.1868 -0.3646 0.344 Uiso 1 1 calc R
H9C H -1.0744 0.2670 -0.3403 0.344 Uiso 1 1 calc R
C10 C -1.0593(6) 0.2597(10) -0.4584(5) 0.159(5) Uani 1 1 d D
H10A H -1.0892 0.1992 -0.4696 0.191 Uiso 1 1 calc R
H10B H -1.0951 0.3163 -0.4624 0.191 Uiso 1 1 calc R
C11 C -1.0032(5) 0.2702(7) -0.5150(4) 0.109(3) Uani 1 1 d D
H11A H -0.9611 0.2221 -0.5064 0.131 Uiso 1 1 calc R
H11B H -0.9810 0.3375 -0.5131 0.131 Uiso 1 1 calc R
C12 C -1.0434(4) 0.2504(5) -0.6000(4) 0.084(2) Uani 1 1 d D
H12A H -1.0766 0.1911 -0.5971 0.101 Uiso 1 1 calc R
H12B H -1.0765 0.3075 -0.6132 0.101 Uiso 1 1 calc R
C13 C -1.0183(4) 0.2095(5) -0.7375(3) 0.088(2) Uani 1 1 d D
H13A H -1.0495 0.2652 -0.7570 0.106 Uiso 1 1 calc R
H13B H -1.0523 0.1512 -0.7321 0.106 Uiso 1 1 calc R
C14 C -0.9537(5) 0.1865(8) -0.7932(4) 0.120(3) Uani 1 1 d D
H14A H -0.9269 0.2491 -0.8051 0.144 Uiso 1 1 calc R
H14B H -0.9162 0.1432 -0.7669 0.144 Uiso 1 1 calc R
C15 C -0.9752(8) 0.1374(11) -0.8681(5) 0.176(5) Uani 1 1 d DU
H15A H -1.0021 0.0744 -0.8576 0.211 Uiso 1 1 calc R
H15B H -1.0109 0.1808 -0.8966 0.211 Uiso 1 1 calc R
C16 C -0.9051(10) 0.1175(13) -0.9159(10) 0.221(7) Uani 1 1 d U
H16A H -0.9209 0.1036 -0.9684 0.332 Uiso 1 1 calc R
H16B H -0.8775 0.0603 -0.8953 0.332 Uiso 1 1 calc R
H16C H -0.8714 0.1754 -0.9152 0.332 Uiso 1 1 calc R
C17 C -0.7059(7) -0.1608(7) -0.8766(5) 0.131(4) Uani 1 1 d .
H17A H -0.6603 -0.1580 -0.9093 0.196 Uiso 1 1 calc R
H17B H -0.7312 -0.0962 -0.8761 0.196 Uiso 1 1 calc R
H17C H -0.7417 -0.2106 -0.8963 0.196 Uiso 1 1 calc R
C18 C -0.6818(4) -0.1887(5) -0.7953(5) 0.090(2) Uani 1 1 d .
H18A H -0.6441 -0.2434 -0.7976 0.108 Uiso 1 1 calc R
H18B H -0.6561 -0.1313 -0.7713 0.108 Uiso 1 1 calc R
C19 C -0.7489(4) -0.2199(5) -0.7462(5) 0.0771(17) Uani 1 1 d .
H19A H -0.7751 -0.2765 -0.7708 0.093 Uiso 1 1 calc R
H19B H -0.7862 -0.1648 -0.7435 0.093 Uiso 1 1 calc R
C20 C -0.7257(3) -0.2500(6) -0.6636(5) 0.0710(16) Uani 1 1 d .
H20A H -0.6908 -0.3078 -0.6655 0.085 Uiso 1 1 calc R
H20B H -0.6976 -0.1948 -0.6392 0.085 Uiso 1 1 calc R
C21 C -0.7826(5) -0.3072(5) -0.5382(4) 0.085(2) Uani 1 1 d .
H21A H -0.7633 -0.2510 -0.5075 0.102 Uiso 1 1 calc R
H21B H -0.7432 -0.3601 -0.5373 0.102 Uiso 1 1 calc R
C22 C -0.8628(6) -0.3483(8) -0.5019(5) 0.125(3) Uani 1 1 d .
H22A H -0.9020 -0.2956 -0.5060 0.150 Uiso 1 1 calc R
H22B H -0.8807 -0.4047 -0.5331 0.150 Uiso 1 1 calc R
C23 C -0.8591(7) -0.3784(10) -0.4272(7) 0.152(3) Uani 1 1 d U
H23A H -0.8464 -0.3207 -0.3948 0.182 Uiso 1 1 calc R
H23B H -0.8170 -0.4272 -0.4217 0.182 Uiso 1 1 calc R
C24 C -0.9346(7) -0.4248(9) -0.3986(7) 0.151(3) Uani 1 1 d U
H24A H -0.9497 -0.4786 -0.4329 0.227 Uiso 1 1 calc R
H24B H -0.9751 -0.3745 -0.3977 0.227 Uiso 1 1 calc R
H24C H -0.9270 -0.4510 -0.3471 0.227 Uiso 1 1 calc R
S1 S -0.72538(13) 0.42749(11) -0.59325(13) 0.0685(6) Uani 1 1 d .
S2 S -0.65066(10) -0.02875(14) -0.52713(11) 0.0660(4) Uani 1 1 d .
S3 S -0.72066(13) 0.06123(12) -0.71117(14) 0.0742(6) Uani 1 1 d .
S4 S -0.85062(9) 0.02069(12) -0.27968(11) 0.0581(4) Uani 1 1 d .

loop_
_atom_site_aniso_label
_atom_site_aniso_U_11
_atom_site_aniso_U_22
_atom_site_aniso_U_33
_atom_site_aniso_U_23
_atom_site_aniso_U_13
_atom_site_aniso_U_12
Cd1 0.0681(3) 0.0462(2) 0.0511(3) 0.00782(18) -0.0040(3) 0.00278(17)
Cd2 0.0561(2) 0.0439(2) 0.0506(3) 0.00786(17) -0.0041(2) -0.00078(15)
O1 0.052(2) 0.043(2) 0.082(3) 0.0013(17) -0.005(2) 0.0077(16)
O2 0.060(2) 0.049(2) 0.076(3) 0.0015(19) -0.011(2) 0.0098(17)
O3 0.079(3) 0.056(3) 0.084(3) 0.013(2) -0.016(3) 0.017(2)
O4 0.064(3) 0.047(2) 0.078(3) 0.0010(19) -0.011(2) 0.0108(18)
N1 0.157(6) 0.046(3) 0.056(3) -0.002(3) 0.021(4) 0.004(3)
N2 0.059(4) 0.095(5) 0.075(5) 0.023(3) 0.007(3) 0.016(3)
N3 0.109(4) 0.043(3) 0.058(3) 0.002(3) 0.003(3) 0.012(2)
N4 0.079(4) 0.087(4) 0.051(4) 0.016(3) -0.002(3) 0.022(3)
N5 0.052(2) 0.046(3) 0.082(3) 0.011(2) -0.002(3) -0.004(2)
N6 0.081(3) 0.043(2) 0.075(3) -0.006(2) 0.006(3) -0.002(2)
C1 0.089(4) 0.047(3) 0.041(4) -0.006(2) 0.003(3) 0.013(3)
C2 0.047(3) 0.067(3) 0.044(4) 0.005(3) 0.004(3) 0.007(3)
C3 0.056(3) 0.052(3) 0.042(3) -0.006(2) 0.004(3) 0.000(2)
C4 0.042(3) 0.048(3) 0.078(5) 0.001(3) -0.002(3) 0.004(2)
C5 0.063(4) 0.062(4) 0.068(4) 0.002(3) -0.020(3) 0.005(3)
C6 0.088(6) 0.124(8) 0.187(13) 0.026(7) -0.072(8) -0.024(5)
C7 0.051(3) 0.048(3) 0.058(4) 0.000(2) -0.004(3) -0.009(2)
C8 0.068(5) 0.084(5) 0.110(6) -0.007(4) -0.006(4) -0.011(4)
C9 0.269(13) 0.317(13) 0.273(13) 0.015(9) 0.019(9) 0.006(9)
C10 0.148(9) 0.216(13) 0.113(7) 0.019(8) 0.014(7) 0.039(9)
C11 0.109(7) 0.115(7) 0.103(7) -0.005(5) 0.029(6) 0.009(5)
C12 0.074(4) 0.066(4) 0.114(6) 0.015(4) 0.021(4) -0.001(3)
C13 0.076(4) 0.074(4) 0.115(6) 0.001(4) -0.030(5) -0.019(3)
C14 0.117(7) 0.163(9) 0.080(5) -0.001(5) -0.011(5) -0.052(6)
C15 0.176(6) 0.177(6) 0.176(6) -0.007(5) 0.011(5) -0.013(5)
C16 0.212(10) 0.232(10) 0.219(10) -0.042(8) 0.044(8) -0.009(8)
C17 0.204(11) 0.117(7) 0.072(5) 0.000(5) 0.005(6) -0.016(7)
C18 0.100(5) 0.059(4) 0.113(6) -0.017(4) 0.010(5) -0.008(4)
C19 0.086(4) 0.050(3) 0.095(5) -0.007(4) -0.003(5) -0.008(3)
C20 0.070(3) 0.060(3) 0.083(5) -0.015(3) 0.000(4) -0.001(3)
C21 0.122(6) 0.059(4) 0.074(5) 0.003(3) 0.001(4) 0.015(4)
C22 0.160(9) 0.131(8) 0.085(5) 0.026(5) 0.011(6) 0.035(7)
C23 0.153(7) 0.166(8) 0.137(7) 0.012(6) 0.015(6) -0.013(6)
C24 0.152(7) 0.166(8) 0.136(7) 0.011(5) 0.017(6) -0.014(6)
S1 0.1038(15) 0.0454(9) 0.0563(12) 0.0014(6) -0.0160(9) -0.0007(7)
S2 0.0601(9) 0.0865(11) 0.0514(9) 0.0059(8) 0.0056(8) 0.0049(8)
S3 0.1145(17) 0.0485(9) 0.0596(13) 0.0042(7) 0.0174(10) 0.0201(8)
S4 0.0529(8) 0.0671(9) 0.0543(9) 0.0108(7) 0.0057(7) 0.0026(7)

loop_
_atom_type_symbol
_atom_type_description
_atom_type_scat_dispersion_real
_atom_type_scat_dispersion_imag
_atom_type_scat_source
C C 0.0033 0.0016 'International Tables Vol C Tables 4.2.6.8 and 6.1.1.4'
H H 0.0000 0.0000 'International Tables Vol C Tables 4.2.6.8 and 6.1.1.4'
Cd Cd -0.8075 1.2024 'International Tables Vol C Tables 4.2.6.8 and 6.1.1.4'
N N 0.0061 0.0033 'International Tables Vol C Tables 4.2.6.8 and 6.1.1.4'
O O 0.0106 0.0060 'International Tables Vol C Tables 4.2.6.8 and 6.1.1.4'
S S 0.1246 0.1234 'International Tables Vol C Tables 4.2.6.8 and 6.1.1.4'

loop_
_geom_angle_atom_site_label_1
_geom_angle_atom_site_label_2
_geom_angle_atom_site_label_3
_geom_angle
_geom_angle_site_symmetry_1
_geom_angle_site_symmetry_3
N1 Cd1 N4 93.0(2) . .
N1 Cd1 O3 95.7(2) . .
N4 Cd1 O3 89.5(2) . .
N1 Cd1 O4 149.5(2) . .
N4 Cd1 O4 90.5(2) . .
O3 Cd1 O4 53.97(14) . .
N1 Cd1 S2 113.2(2) . .
N4 Cd1 S2 94.22(16) . .
O3 Cd1 S2 150.55(11) . .
O4 Cd1 S2 96.74(10) . .
N1 Cd1 S3 89.61(17) . .
N4 Cd1 S3 177.07(15) . .
O3 Cd1 S3 91.48(16) . .
O4 Cd1 S3 87.84(13) . .
S2 Cd1 S3 83.56(6) . .
N3 Cd2 N2 93.9(2) 3_345 .
N3 Cd2 O2 98.69(18) 3_345 .
N2 Cd2 O2 87.6(2) . .
N3 Cd2 O1 152.25(19) 3_345 .
N2 Cd2 O1 91.0(2) . .
O2 Cd2 O1 54.22(13) . .
N3 Cd2 S4 106.95(16) 3_345 .
N2 Cd2 S4 94.69(15) . .
O2 Cd2 S4 154.00(10) . .
O1 Cd2 S4 99.82(10) . .
N3 Cd2 C7 126.1(2) 3_345 .
N2 Cd2 C7 87.9(2) . .
O2 Cd2 C7 27.44(14) . .
O1 Cd2 C7 26.83(14) . .
S4 Cd2 C7 126.64(13) . .
N3 Cd2 S1 89.52(17) 3_345 3_345
N2 Cd2 S1 176.01(18) . 3_345
O2 Cd2 S1 89.88(14) . 3_345
O1 Cd2 S1 84.98(13) . 3_345
S4 Cd2 S1 86.18(6) . 3_345
C7 Cd2 S1 88.42(14) . 3_345
C7 O1 Cd2 90.2(3) . .
C7 O2 Cd2 93.9(3) . .
C5 O3 Cd1 94.6(4) . .
C5 O4 Cd1 91.5(4) . .
C1 N1 Cd1 162.0(6) . .
C2 N2 Cd2 162.7(5) . .
C3 N3 Cd2 162.8(6) . 3_354
C4 N4 Cd1 163.4(6) . .
C12 N5 C13 114.0(5) . .
C12 N5 H5A 108.8 . .
C13 N5 H5A 108.8 . .
C12 N5 H5B 108.8 . .
C13 N5 H5B 108.8 . .
H5A N5 H5B 107.6 . .
C21 N6 C20 116.9(6) . .
C21 N6 H6A 108.1 . .
C20 N6 H6A 108.1 . .
C21 N6 H6B 108.1 . .
C20 N6 H6B 108.1 . .
H6A N6 H6B 107.3 . .
N1 C1 S1 178.6(7) . .
N2 C2 S2 178.2(6) . .
N3 C3 S3 179.5(7) . .
N4 C4 S4 178.1(6) . .
O4 C5 O3 119.9(6) . .
O4 C5 C6 118.7(6) . .
O3 C5 C6 121.4(6) . .
C5 C6 H6C 109.5 . .
C5 C6 H6D 109.5 . .
H6C C6 H6D 109.5 . .
C5 C6 H6E 109.5 . .
H6C C6 H6E 109.5 . .
H6D C6 H6E 109.5 . .
O1 C7 O2 121.4(5) . .
O1 C7 C8 120.0(5) . .
O2 C7 C8 118.6(6) . .
O1 C7 Cd2 62.9(3) . .
O2 C7 Cd2 58.6(3) . .
C8 C7 Cd2 174.2(5) . .
C7 C8 H8A 109.5 . .
C7 C8 H8B 109.5 . .
H8A C8 H8B 109.5 . .
C7 C8 H8C 109.5 . .
H8A C8 H8C 109.5 . .
H8B C8 H8C 109.5 . .
C10 C9 H9A 109.5 . .
C10 C9 H9B 109.5 . .
H9A C9 H9B 109.5 . .
C10 C9 H9C 109.5 . .
H9A C9 H9C 109.5 . .
H9B C9 H9C 109.5 . .
C11 C10 C9 117.4(11) . .
C11 C10 H10A 108.0 . .
C9 C10 H10A 108.0 . .
C11 C10 H10B 108.0 . .
C9 C10 H10B 108.0 . .
H10A C10 H10B 107.2 . .
C10 C11 C12 109.0(8) . .
C10 C11 H11A 109.9 . .
C12 C11 H11A 109.9 . .
C10 C11 H11B 109.9 . .
C12 C11 H11B 109.9 . .
H11A C11 H11B 108.3 . .
N5 C12 C11 112.2(5) . .
N5 C12 H12A 109.2 . .
C11 C12 H12A 109.2 . .
N5 C12 H12B 109.2 . .
C11 C12 H12B 109.2 . .
H12A C12 H12B 107.9 . .
N5 C13 C14 109.6(5) . .
N5 C13 H13A 109.8 . .
C14 C13 H13A 109.8 . .
N5 C13 H13B 109.8 . .
C14 C13 H13B 109.8 . .
H13A C13 H13B 108.2 . .
C15 C14 C13 117.6(8) . .
C15 C14 H14A 107.9 . .
C13 C14 H14A 107.9 . .
C15 C14 H14B 107.9 . .
C13 C14 H14B 107.9 . .
H14A C14 H14B 107.2 . .
C16 C15 C14 111.2(10) . .
C16 C15 H15A 109.4 . .
C14 C15 H15A 109.4 . .
C16 C15 H15B 109.4 . .
C14 C15 H15B 109.4 . .
H15A C15 H15B 108.0 . .
C15 C16 H16A 109.5 . .
C15 C16 H16B 109.5 . .
H16A C16 H16B 109.5 . .
C15 C16 H16C 109.5 . .
H16A C16 H16C 109.5 . .
H16B C16 H16C 109.5 . .
C18 C17 H17A 109.5 . .
C18 C17 H17B 109.5 . .
H17A C17 H17B 109.5 . .
C18 C17 H17C 109.5 . .
H17A C17 H17C 109.5 . .
H17B C17 H17C 109.5 . .
C19 C18 C17 112.9(7) . .
C19 C18 H18A 109.0 . .
C17 C18 H18A 109.0 . .
C19 C18 H18B 109.0 . .
C17 C18 H18B 109.0 . .
H18A C18 H18B 107.8 . .
C18 C19 C20 113.8(6) . .
C18 C19 H19A 108.8 . .
C20 C19 H19A 108.8 . .
C18 C19 H19B 108.8 . .
C20 C19 H19B 108.8 . .
H19A C19 H19B 107.7 . .
N6 C20 C19 110.8(5) . .
N6 C20 H20A 109.5 . .
C19 C20 H20A 109.5 . .
N6 C20 H20B 109.5 . .
C19 C20 H20B 109.5 . .
H20A C20 H20B 108.1 . .
N6 C21 C22 109.6(7) . .
N6 C21 H21A 109.7 . .
C22 C21 H21A 109.7 . .
N6 C21 H21B 109.7 . .
C22 C21 H21B 109.7 . .
H21A C21 H21B 108.2 . .
C23 C22 C21 115.7(9) . .
C23 C22 H22A 108.3 . .
C21 C22 H22A 108.3 . .
C23 C22 H22B 108.3 . .
C21 C22 H22B 108.3 . .
H22A C22 H22B 107.4 . .
C22 C23 C24 113.1(11) . .
C22 C23 H23A 109.0 . .
C24 C23 H23A 109.0 . .
C22 C23 H23B 109.0 . .
C24 C23 H23B 109.0 . .
H23A C23 H23B 107.8 . .
C23 C24 H24A 109.5 . .
C23 C24 H24B 109.5 . .
H24A C24 H24B 109.5 . .
C23 C24 H24C 109.5 . .
H24A C24 H24C 109.5 . .
H24B C24 H24C 109.5 . .
C1 S1 Cd2 94.7(3) . 3_354
C2 S2 Cd1 100.7(2) . .
C3 S3 Cd1 99.1(2) . .
C4 S4 Cd2 100.6(2) . .

loop_
_geom_bond_atom_site_label_1
_geom_bond_atom_site_label_2
_geom_bond_distance
_geom_bond_site_symmetry_2
Cd1 N1 2.232(5) .
Cd1 N4 2.291(7) .
Cd1 O3 2.360(5) .
Cd1 O4 2.428(4) .
Cd1 S2 2.6119(17) .
Cd1 S3 2.768(2) .
Cd2 N3 2.233(4) 3_345
Cd2 N2 2.290(8) .
Cd2 O2 2.338(4) .
Cd2 O1 2.433(4) .
Cd2 S4 2.6020(16) .
Cd2 C7 2.732(6) .
Cd2 S1 2.770(2) 3_345
O1 C7 1.233(7) .
O2 C7 1.262(6) .
O3 C5 1.257(7) .
O4 C5 1.254(7) .
N1 C1 1.142(8) .
N2 C2 1.149(9) .
N3 C3 1.147(7) .
N3 Cd2 2.233(4) 3_354
N4 C4 1.120(9) .
N5 C12 1.464(8) .
N5 C13 1.473(2) .
N5 H5A 0.9000 .
N5 H5B 0.9000 .
N6 C21 1.436(8) .
N6 C20 1.477(8) .
N6 H6A 0.9000 .
N6 H6B 0.9000 .
C1 S1 1.638(6) .
C2 S2 1.640(7) .
C3 S3 1.634(6) .
C4 S4 1.662(8) .
C5 C6 1.510(10) .
C6 H6C 0.9600 .
C6 H6D 0.9600 .
C6 H6E 0.9600 .
C7 C8 1.512(9) .
C8 H8A 0.9600 .
C8 H8B 0.9600 .
C8 H8C 0.9600 .
C9 C10 1.518(2) .
C9 H9A 0.9600 .
C9 H9B 0.9600 .
C9 H9C 0.9600 .
C10 C11 1.372(2) .
C10 H10A 0.9700 .
C10 H10B 0.9700 .
C11 C12 1.636(2) .
C11 H11A 0.9700 .
C11 H11B 0.9700 .
C12 H12A 0.9700 .
C12 H12B 0.9700 .
C13 C14 1.491(2) .
C13 H13A 0.9700 .
C13 H13B 0.9700 .
C14 C15 1.489(2) .
C14 H14A 0.9700 .
C14 H14B 0.9700 .
C15 C16 1.473(16) .
C15 H15A 0.9700 .
C15 H15B 0.9700 .
C16 H16A 0.9600 .
C16 H16B 0.9600 .
C16 H16C 0.9600 .
C17 C18 1.503(11) .
C17 H17A 0.9600 .
C17 H17B 0.9600 .
C17 H17C 0.9600 .
C18 C19 1.479(10) .
C18 H18A 0.9700 .
C18 H18B 0.9700 .
C19 C20 1.527(12) .
C19 H19A 0.9700 .
C19 H19B 0.9700 .
C20 H20A 0.9700 .
C20 H20B 0.9700 .
C21 C22 1.598(12) .
C21 H21A 0.9700 .
C21 H21B 0.9700 .
C22 C23 1.346(12) .
C22 H22A 0.9700 .
C22 H22B 0.9700 .
C23 C24 1.507(14) .
C23 H23A 0.9700 .
C23 H23B 0.9700 .
C24 H24A 0.9600 .
C24 H24B 0.9600 .
C24 H24C 0.9600 .
S1 Cd2 2.770(2) 3_354

loop_
_geom_torsion_atom_site_label_1
_geom_torsion_atom_site_label_2
_geom_torsion_atom_site_label_3
_geom_torsion_atom_site_label_4
_geom_torsion
_geom_torsion_site_symmetry_1
_geom_torsion_site_symmetry_4
N3 Cd2 O1 C7 17.1(7) 3_345 .
N2 Cd2 O1 C7 -83.4(4) . .
O2 Cd2 O1 C7 3.0(4) . .
S4 Cd2 O1 C7 -178.3(4) . .
S1 Cd2 O1 C7 96.4(4) 3_345 .
N3 Cd2 O2 C7 -176.3(4) 3_345 .
N2 Cd2 O2 C7 90.1(4) . .
O1 Cd2 O2 C7 -2.9(4) . .
S4 Cd2 O2 C7 -5.8(6) . .
S1 Cd2 O2 C7 -86.8(4) 3_345 .
N1 Cd1 O3 C5 176.6(5) . .
N4 Cd1 O3 C5 -90.4(5) . .
O4 Cd1 O3 C5 0.6(4) . .
S2 Cd1 O3 C5 7.4(7) . .
S3 Cd1 O3 C5 86.8(5) . .
N1 Cd1 O4 C5 -8.4(7) . .
N4 Cd1 O4 C5 88.5(4) . .
O3 Cd1 O4 C5 -0.6(4) . .
S2 Cd1 O4 C5 -177.2(4) . .
S3 Cd1 O4 C5 -94.0(4) . .
N4 Cd1 N1 C1 160(2) . .
O3 Cd1 N1 C1 -110(2) . .
O4 Cd1 N1 C1 -104(2) . .
S2 Cd1 N1 C1 64(2) . .
S3 Cd1 N1 C1 -19(2) . .
N3 Cd2 N2 C2 110(2) 3_345 .
O2 Cd2 N2 C2 -151(2) . .
O1 Cd2 N2 C2 -97(2) . .
S4 Cd2 N2 C2 3(2) . .
C7 Cd2 N2 C2 -124(2) . .
S1 Cd2 N2 C2 -100(3) 3_345 .
N1 Cd1 N4 C4 -117(2) . .
O3 Cd1 N4 C4 148(2) . .
O4 Cd1 N4 C4 94(2) . .
S2 Cd1 N4 C4 -3(2) . .
S3 Cd1 N4 C4 38(5) . .
Cd1 N1 C1 S1 -130(27) . .
Cd2 N2 C2 S2 175(100) . .
Cd2 N3 C3 S3 18(99) 3_354 .
Cd1 N4 C4 S4 169(20) . .
Cd1 O4 C5 O3 1.0(7) . .
Cd1 O4 C5 C6 178.9(8) . .
Cd1 O3 C5 O4 -1.1(8) . .
Cd1 O3 C5 C6 -178.9(8) . .
Cd2 O1 C7 O2 -5.2(6) . .
Cd2 O1 C7 C8 174.3(6) . .
Cd2 O2 C7 O1 5.4(7) . .
Cd2 O2 C7 C8 -174.1(6) . .
N3 Cd2 C7 O1 -170.3(4) 3_345 .
N2 Cd2 C7 O1 96.4(4) . .
O2 Cd2 C7 O1 -174.8(6) . .
S4 Cd2 C7 O1 2.1(5) . .
S1 Cd2 C7 O1 -82.0(4) 3_345 .
N3 Cd2 C7 O2 4.5(5) 3_345 .
N2 Cd2 C7 O2 -88.8(4) . .
O1 Cd2 C7 O2 174.8(6) . .
S4 Cd2 C7 O2 176.8(3) . .
S1 Cd2 C7 O2 92.8(4) 3_345 .
N3 Cd2 C7 C8 68(5) 3_345 .
N2 Cd2 C7 C8 -26(5) . .
O2 Cd2 C7 C8 63(5) . .
O1 Cd2 C7 C8 -122(5) . .
S4 Cd2 C7 C8 -120(5) . .
S1 Cd2 C7 C8 156(5) 3_345 .
C9 C10 C11 C12 167.6(12) . .
C13 N5 C12 C11 175.0(6) . .
C10 C11 C12 N5 -166.2(8) . .
C12 N5 C13 C14 -174.2(6) . .
N5 C13 C14 C15 167.5(10) . .
C13 C14 C15 C16 -178.7(11) . .
C17 C18 C19 C20 179.2(6) . .
C21 N6 C20 C19 178.6(6) . .
C18 C19 C20 N6 177.1(5) . .
C20 N6 C21 C22 -170.6(6) . .
N6 C21 C22 C23 -178.2(9) . .
C21 C22 C23 C24 -174.8(9) . .
N1 C1 S1 Cd2 -170(100) . 3_354
N2 C2 S2 Cd1 -180(100) . .
N1 Cd1 S2 C2 96.7(3) . .
N4 Cd1 S2 C2 1.6(3) . .
O3 Cd1 S2 C2 -94.9(4) . .
O4 Cd1 S2 C2 -89.4(3) . .
S3 Cd1 S2 C2 -176.5(2) . .
N3 C3 S3 Cd1 1(98) . .
N1 Cd1 S3 C3 -20.2(3) . .
N4 Cd1 S3 C3 -174(3) . .
O3 Cd1 S3 C3 75.5(2) . .
O4 Cd1 S3 C3 129.3(2) . .
S2 Cd1 S3 C3 -133.7(2) . .
N4 C4 S4 Cd2 -168(22) . .
N3 Cd2 S4 C4 -95.2(3) 3_345 .
N2 Cd2 S4 C4 0.3(3) . .
O2 Cd2 S4 C4 94.6(4) . .
O1 Cd2 S4 C4 92.2(3) . .
C7 Cd2 S4 C4 91.3(3) . .
S1 Cd2 S4 C4 176.4(2) 3_345 .
